data_4306250
loop_
_publ_author_name
'Victor I. Ovcharenko'
'Galina V. Romanenko'
'Ksenia Yu. Maryunina'
'Artem S. Bogomyakov'
'Elena V. Gorelik'

_publ_section_title
;
Thermally Induced Magnetic Anomalies in Solvates of the
Bis(hexafluoroacetylacetonate)copper(II) Complex with Pyrazolyl-Substituted
Nitronyl Nitroxide
;
_journal_name_full 'Inorganic Chemistry'
_journal_page_first 9537
_journal_page_last 9552
_journal_paper_doi 10.1021/ic8011074
_journal_volume 47
_journal_year 2008
_chemical_formula_sum 'C26.5 H31 Cu F12 N4 O6'
_chemical_formula_weight 793.09
_chemical_name_systematic
; 
 catena-(bis(m2-4,4,5,5-Tetramethyl-2-
 (1-butylpyrazole-4-yl)-4,5-dihydro-1H-
 imidazol-3-oxide-1-oxyl)-tetrakis(1,
 1,1,5,5,5-hexafluoropentan-2,4-
 dionato)-di-copper(ii)) pentane solvate
;
_space_group_IT_number 2
_symmetry_cell_setting triclinic
_symmetry_space_group_name_Hall '-P 1'
_symmetry_space_group_name_H-M 'P -1'
_atom_sites_solution_hydrogens geom
_atom_sites_solution_primary direct
_atom_sites_solution_secondary difmap
_audit_creation_method SHELXL-97
_cell_angle_alpha 98.844(8)
_cell_angle_beta 112.139(7)
_cell_angle_gamma 96.750(8)
_cell_formula_units_Z 2
_cell_length_a 10.575(5)
_cell_length_b 13.172(7)
_cell_length_c 13.561(7)
_cell_measurement_reflns_used 5722
_cell_measurement_temperature 240(2)
_cell_measurement_theta_max 25.65
_cell_measurement_theta_min 2.39
_cell_volume 1696.8(15)
_computing_cell_refinement 'Bruker SMART'
_computing_data_collection 'Bruker SMART'
_computing_data_reduction 'Bruker SAINT'
_computing_molecular_graphics 'Bruker SHELXTL'
_computing_publication_material 'Bruker SHELXTL'
_computing_structure_refinement 'SHELXL-97 (Sheldrick, 1997)'
_computing_structure_solution 'SHELXS-97 (Sheldrick, 1990)'
_diffrn_ambient_temperature 240(2)
_diffrn_measured_fraction_theta_full 0.990
_diffrn_measured_fraction_theta_max 0.990
_diffrn_measurement_device_type 'CCD area detector'
_diffrn_measurement_method 'phi and omega scans'
_diffrn_radiation_monochromator graphite
_diffrn_radiation_source 'fine-focus sealed tube'
_diffrn_radiation_type MoK\a
_diffrn_radiation_wavelength 0.71073
_diffrn_reflns_av_R_equivalents 0.0726
_diffrn_reflns_av_sigmaI/netI 0.0626
_diffrn_reflns_limit_h_max 13
_diffrn_reflns_limit_h_min -13
_diffrn_reflns_limit_k_max 16
_diffrn_reflns_limit_k_min -16
_diffrn_reflns_limit_l_max 17
_diffrn_reflns_limit_l_min -17
_diffrn_reflns_number 17284
_diffrn_reflns_theta_full 26.58
_diffrn_reflns_theta_max 26.58
_diffrn_reflns_theta_min 2.04
_exptl_absorpt_coefficient_mu 0.754
_exptl_absorpt_correction_type none
_exptl_crystal_colour violet
_exptl_crystal_density_diffrn 1.553
_exptl_crystal_density_method 'not measured'
_exptl_crystal_description stick
_exptl_crystal_F_000 807
_refine_diff_density_max 0.831
_refine_diff_density_min -0.404
_refine_diff_density_rms 0.083
_refine_ls_extinction_method none
_refine_ls_goodness_of_fit_ref 1.026
_refine_ls_hydrogen_treatment constr
_refine_ls_matrix_type full
_refine_ls_number_parameters 469
_refine_ls_number_reflns 7029
_refine_ls_number_restraints 4
_refine_ls_restrained_S_all 1.025
_refine_ls_R_factor_all 0.0798
_refine_ls_R_factor_gt 0.0615
_refine_ls_shift/su_max 0.128
_refine_ls_shift/su_mean 0.024
_refine_ls_structure_factor_coef Fsqd
_refine_ls_weighting_details 'calc w=1/[\s^2^(Fo^2^)+(0.1047P)^2^+0.4976P] where P=(Fo^2^+2Fc^2^)/3'
_refine_ls_weighting_scheme calc
_refine_ls_wR_factor_gt 0.1694
_refine_ls_wR_factor_ref 0.1815
_reflns_number_gt 5218
_reflns_number_total 7029
_reflns_threshold_expression >2sigma(I)
_cod_data_source_file ic8011074_si_001_50.cif
_cod_data_source_block alphaPent240
_cod_depositor_comments
;
The following automatic conversions were performed:
'_symmetry_cell_setting' value 'Triclinic' changed to 'triclinic'
according to '/home/saulius/struct/CIF-dictionaries/cif_core.dic'
dictionary named 'cif_core.dic' version 2.4.1 from 2010-06-29.

Automatic conversion script
Id: cif_fix_enum 1527 2010-12-29 10:47:43Z saulius 
;
_cod_original_formula_sum 'C26.50 H31 Cu F12 N4 O6'
_cod_database_code 4306250

loop_
_symmetry_equiv_pos_as_xyz
'x, y, z'
'-x, -y, -z'

loop_
_atom_site_label
_atom_site_type_symbol
_atom_site_fract_x
_atom_site_fract_y
_atom_site_fract_z
_atom_site_U_iso_or_equiv
_atom_site_adp_type
_atom_site_occupancy
_atom_site_symmetry_multiplicity
_atom_site_calc_flag
_atom_site_refinement_flags
_atom_site_disorder_assembly
_atom_site_disorder_group
Cu1 Cu 0.5000 0.5000 0.0000 0.03940(18) Uani 1 2 d S . .
O1 O 0.3863(2) 0.58233(19) 0.0547(2) 0.0486(6) Uani 1 1 d . . .
C1 C 0.2387(5) 0.6236(3) 0.1368(4) 0.0652(11) Uani 1 1 d . . .
F1 F 0.3266(5) 0.6642(5) 0.2294(4) 0.192(3) Uani 1 1 d . . .
F2 F 0.2171(6) 0.7028(3) 0.0913(4) 0.1515(19) Uani 1 1 d . . .
F3 F 0.1270(5) 0.5920(3) 0.1444(5) 0.177(3) Uani 1 1 d . . .
C2 C 0.2905(4) 0.5441(3) 0.0776(3) 0.0488(8) Uani 1 1 d . . .
C3 C 0.2288(4) 0.4407(3) 0.0554(3) 0.0576(10) Uani 1 1 d . . .
H3A H 0.1558 0.4227 0.0768 0.069 Uiso 1 1 calc R . .
C4 C 0.2713(4) 0.3634(3) 0.0029(3) 0.0497(8) Uani 1 1 d . . .
C5 C 0.1944(5) 0.2519(3) -0.0211(4) 0.0701(12) Uani 1 1 d . . .
F4 F 0.2787(4) 0.1910(3) 0.0175(4) 0.1428(17) Uani 1 1 d . . .
F5 F 0.1376(5) 0.2124(3) -0.1233(3) 0.1457(18) Uani 1 1 d . . .
F6 F 0.1000(4) 0.2411(2) 0.0171(3) 0.1206(14) Uani 1 1 d . . .
O2 O 0.3659(2) 0.37121(19) -0.0292(2) 0.0495(6) Uani 1 1 d . . .
Cu2 Cu 1.0000 1.0000 0.5000 0.04553(19) Uani 1 2 d S . .
O3 O 0.9882(3) 1.04949(18) 0.3686(2) 0.0500(6) Uani 1 1 d . . .
C6 C 1.0194(6) 1.0623(4) 0.2103(4) 0.0742(13) Uani 1 1 d . . .
F7 F 1.0937(5) 1.1548(3) 0.2294(3) 0.1326(15) Uani 1 1 d . . .
F8 F 0.8950(5) 1.0770(4) 0.1712(3) 0.1472(18) Uani 1 1 d . . .
F9 F 1.0405(5) 1.0030(3) 0.1349(3) 0.1156(12) Uani 1 1 d . . .
C7 C 1.0560(4) 1.0229(3) 0.3145(3) 0.0531(9) Uani 1 1 d . . .
C8 C 1.1584(4) 0.9638(3) 0.3387(4) 0.0600(10) Uani 1 1 d . . .
H8A H 1.1996 0.9483 0.2892 0.072 Uiso 1 1 calc R . .
C9 C 1.2018(4) 0.9273(3) 0.4325(3) 0.0475(8) Uani 1 1 d . . .
C10 C 1.3170(4) 0.8649(3) 0.4546(4) 0.0580(10) Uani 1 1 d . . .
F10 F 1.4137(3) 0.9000(3) 0.5495(3) 0.1351(16) Uani 1 1 d . . .
F11 F 1.2733(3) 0.7693(2) 0.4510(4) 0.1147(13) Uani 1 1 d . . .
F12 F 1.3765(4) 0.8641(3) 0.3864(3) 0.1138(12) Uani 1 1 d . . .
O4 O 1.1562(2) 0.93617(18) 0.5054(2) 0.0462(6) Uani 1 1 d . . .
O01 O 0.5879(3) 0.48115(19) 0.1740(2) 0.0535(6) Uani 1 1 d . . .
N1 N 0.7147(3) 0.4728(2) 0.2279(2) 0.0471(7) Uani 1 1 d . . .
C01 C 0.7529(4) 0.3694(3) 0.2449(3) 0.0530(9) Uani 1 1 d . . .
C02 C 0.6823(5) 0.2873(3) 0.1403(3) 0.0651(11) Uani 1 1 d . . .
H02A H 0.5822 0.2791 0.1164 0.098 Uiso 1 1 calc R . .
H02B H 0.7101 0.2211 0.1527 0.098 Uiso 1 1 calc R . .
H02C H 0.7093 0.3088 0.0847 0.098 Uiso 1 1 calc R . .
C03 C 0.7026(6) 0.3417(4) 0.3305(4) 0.0773(13) Uani 1 1 d . . .
H03A H 0.6017 0.3282 0.3002 0.116 Uiso 1 1 calc R . .
H03B H 0.7384 0.3996 0.3934 0.116 Uiso 1 1 calc R . .
H03C H 0.7356 0.2797 0.3524 0.116 Uiso 1 1 calc R . .
C04 C 0.9110(4) 0.3990(3) 0.2872(3) 0.0517(9) Uani 1 1 d . . .
C05 C 0.9929(5) 0.3475(3) 0.3762(4) 0.0713(12) Uani 1 1 d . . .
H05A H 1.0915 0.3697 0.3955 0.107 Uiso 1 1 calc R . .
H05B H 0.9673 0.2721 0.3508 0.107 Uiso 1 1 calc R . .
H05C H 0.9726 0.3677 0.4397 0.107 Uiso 1 1 calc R . .
C06 C 0.9655(5) 0.3912(3) 0.1986(4) 0.0644(11) Uani 1 1 d . . .
H06A H 1.0663 0.4051 0.2314 0.097 Uiso 1 1 calc R . .
H06B H 0.9334 0.4421 0.1548 0.097 Uiso 1 1 calc R . .
H06C H 0.9316 0.3213 0.1526 0.097 Uiso 1 1 calc R . .
N2 N 0.9337(3) 0.5138(2) 0.3340(2) 0.0480(7) Uani 1 1 d . . .
O02 O 1.0514(3) 0.5675(2) 0.3943(2) 0.0602(7) Uani 1 1 d . . .
C07 C 0.8167(4) 0.5520(3) 0.2900(3) 0.0442(7) Uani 1 1 d . . .
C08 C 0.8055(3) 0.6584(3) 0.3103(3) 0.0438(7) Uani 1 1 d . . .
C09 C 0.9082(4) 0.7444(2) 0.3786(3) 0.0455(8) Uani 1 1 d . . .
H09A H 1.0013 0.7404 0.4186 0.055 Uiso 1 1 calc R . .
N3 N 0.8593(3) 0.8312(2) 0.3803(2) 0.0477(7) Uani 1 1 d . . .
N4 N 0.7234(3) 0.8023(2) 0.3113(2) 0.0508(7) Uani 1 1 d . . .
C041 C 0.6334(4) 0.8785(3) 0.2896(4) 0.0673(12) Uani 1 1 d . . .
H04A H 0.5534 0.8564 0.3064 0.081 Uiso 1 1 calc R . .
H04B H 0.6845 0.9459 0.3391 0.081 Uiso 1 1 calc R . .
C042 C 0.5846(9) 0.8931(6) 0.1828(6) 0.141(3) Uani 1 1 d . . .
H04C H 0.5229 0.8285 0.1338 0.170 Uiso 1 1 calc R . .
H04D H 0.6636 0.9066 0.1625 0.170 Uiso 1 1 calc R . .
C043 C 0.5046(13) 0.9850(10) 0.1668(8) 0.193(6) Uani 1 1 d . . .
H04E H 0.5320 1.0312 0.2383 0.232 Uiso 1 1 calc R . .
H04F H 0.5353 1.0254 0.1222 0.232 Uiso 1 1 calc R . .
C044 C 0.3854(14) 0.9634(10) 0.1270(16) 0.270(9) Uani 1 1 d . . .
H04G H 0.3470 1.0267 0.1295 0.405 Uiso 1 1 calc R . .
H04H H 0.3530 0.9182 0.1662 0.405 Uiso 1 1 calc R . .
H04I H 0.3554 0.9272 0.0517 0.405 Uiso 1 1 calc R . .
C010 C 0.6882(4) 0.7001(3) 0.2697(3) 0.0506(8) Uani 1 1 d . . .
H01A H 0.5992 0.6630 0.2212 0.061 Uiso 1 1 calc R . .
C1S C 0.429(10) 0.356(6) 0.504(4) 0.42(7) Uani 0.50 1 d PD . 1
H1SA H 0.3373 0.3119 0.4643 0.625 Uiso 0.50 1 d PR . 1
H1SB H 0.4973 0.3234 0.4880 0.625 Uiso 0.50 1 d PR . 1
H1SC H 0.4463 0.3644 0.5787 0.625 Uiso 0.50 1 d PR . 1
C2S C 0.393(3) 0.412(3) 0.408(3) 0.66(11) Uani 0.50 1 d PD . 1
H2SA H 0.2988 0.4218 0.3833 0.794 Uiso 0.50 1 d PR . 1
H2SB H 0.4163 0.3920 0.3465 0.794 Uiso 0.50 1 d PR . 1
C3S C 0.5000 0.5000 0.5000 0.32(3) Uani 1 2 d SD . 1
H3SA H 0.5804 0.4784 0.5472 0.383 Uiso 0.50 1 d PR . 1
H3SB H 0.4575 0.5336 0.5437 0.383 Uiso 0.50 1 d PR . 1
C4S C 0.561(6) 0.582(2) 0.452(4) 0.41(6) Uani 0.50 1 d PD . 1
H4SA H 0.4800 0.5944 0.3964 0.492 Uiso 0.50 1 d PR . 1
H4SB H 0.6180 0.5535 0.4191 0.492 Uiso 0.50 1 d PR . 1
C5S C 0.601(6) 0.685(4) 0.538(3) 0.31(4) Uani 0.50 1 d PD . 1
H5SA H 0.6034 0.7414 0.4999 0.460 Uiso 0.50 1 d PR . 1
H5SB H 0.6002 0.7123 0.6072 0.460 Uiso 0.50 1 d PR . 1
H5SC H 0.6818 0.6561 0.5468 0.460 Uiso 0.50 1 d PR . 1

loop_
_atom_site_aniso_label
_atom_site_aniso_U_11
_atom_site_aniso_U_22
_atom_site_aniso_U_33
_atom_site_aniso_U_23
_atom_site_aniso_U_13
_atom_site_aniso_U_12
Cu1 0.0367(3) 0.0342(3) 0.0446(3) 0.0002(2) 0.0178(2) 0.0025(2)
O1 0.0462(12) 0.0456(13) 0.0517(14) 0.0090(11) 0.0187(11) 0.0054(10)
C1 0.070(3) 0.053(2) 0.078(3) 0.002(2) 0.040(2) 0.010(2)
F1 0.168(4) 0.256(6) 0.102(3) -0.075(3) 0.024(3) 0.106(4)
F2 0.247(5) 0.094(3) 0.213(5) 0.065(3) 0.170(4) 0.100(3)
F3 0.189(4) 0.074(2) 0.345(7) -0.013(3) 0.219(5) 0.008(2)
C2 0.0484(19) 0.050(2) 0.046(2) 0.0090(16) 0.0177(16) 0.0112(16)
C3 0.056(2) 0.054(2) 0.071(3) 0.0079(19) 0.038(2) 0.0039(17)
C4 0.0511(19) 0.046(2) 0.048(2) 0.0068(16) 0.0190(16) 0.0019(15)
C5 0.077(3) 0.050(2) 0.089(3) 0.007(2) 0.045(3) 0.001(2)
F4 0.120(3) 0.067(2) 0.247(5) 0.065(3) 0.067(3) 0.0178(19)
F5 0.202(4) 0.093(2) 0.097(3) -0.026(2) 0.061(3) -0.080(3)
F6 0.143(3) 0.0649(18) 0.191(4) 0.003(2) 0.126(3) -0.0146(18)
O2 0.0496(13) 0.0457(14) 0.0495(14) -0.0008(11) 0.0224(11) 0.0014(10)
Cu2 0.0596(4) 0.0401(3) 0.0507(4) 0.0106(3) 0.0341(3) 0.0193(3)
O3 0.0686(15) 0.0375(13) 0.0561(15) 0.0099(11) 0.0367(13) 0.0168(11)
C6 0.120(4) 0.059(3) 0.075(3) 0.028(2) 0.062(3) 0.038(3)
F7 0.231(4) 0.074(2) 0.113(3) 0.0427(19) 0.089(3) 0.009(3)
F8 0.161(3) 0.244(5) 0.104(3) 0.106(3) 0.077(3) 0.121(4)
F9 0.215(4) 0.100(2) 0.0742(19) 0.0314(17) 0.087(2) 0.075(3)
C7 0.077(2) 0.0349(18) 0.058(2) 0.0072(16) 0.040(2) 0.0107(16)
C8 0.083(3) 0.053(2) 0.071(3) 0.019(2) 0.055(2) 0.026(2)
C9 0.057(2) 0.0303(16) 0.058(2) -0.0029(15) 0.0319(18) 0.0050(14)
C10 0.056(2) 0.053(2) 0.072(3) 0.002(2) 0.038(2) 0.0123(17)
F10 0.089(2) 0.160(4) 0.119(3) -0.031(3) 0.011(2) 0.069(2)
F11 0.103(2) 0.0655(19) 0.216(4) 0.056(2) 0.090(3) 0.0449(16)
F12 0.139(3) 0.141(3) 0.138(3) 0.064(2) 0.109(3) 0.089(2)
O4 0.0563(13) 0.0381(12) 0.0497(14) 0.0019(10) 0.0286(11) 0.0141(10)
O01 0.0518(14) 0.0438(14) 0.0608(16) 0.0010(12) 0.0233(12) 0.0050(11)
N1 0.0523(16) 0.0334(14) 0.0554(18) 0.0042(13) 0.0243(14) 0.0056(12)
C01 0.079(2) 0.0298(17) 0.055(2) 0.0084(15) 0.0318(19) 0.0107(16)
C02 0.089(3) 0.0347(19) 0.064(3) 0.0030(18) 0.026(2) 0.0101(19)
C03 0.105(4) 0.056(3) 0.083(3) 0.017(2) 0.054(3) 0.002(2)
C04 0.071(2) 0.0363(18) 0.050(2) 0.0099(16) 0.0252(18) 0.0177(16)
C05 0.106(3) 0.056(2) 0.062(3) 0.023(2) 0.034(2) 0.039(2)
C06 0.087(3) 0.056(2) 0.066(3) 0.016(2) 0.043(2) 0.027(2)
N2 0.0564(17) 0.0385(15) 0.0505(17) 0.0082(13) 0.0216(14) 0.0161(13)
O02 0.0532(15) 0.0515(15) 0.0644(17) 0.0042(13) 0.0135(13) 0.0129(12)
C07 0.0527(19) 0.0353(17) 0.0472(19) 0.0066(14) 0.0235(16) 0.0094(14)
C08 0.0507(18) 0.0342(17) 0.0471(19) 0.0033(14) 0.0221(16) 0.0087(14)
C09 0.0484(18) 0.0324(17) 0.052(2) 0.0079(15) 0.0173(16) 0.0060(13)
N3 0.0535(16) 0.0338(15) 0.0499(17) 0.0042(13) 0.0166(14) 0.0075(12)
N4 0.0567(17) 0.0379(16) 0.0519(18) -0.0020(13) 0.0175(14) 0.0165(13)
C041 0.068(2) 0.055(2) 0.071(3) -0.001(2) 0.019(2) 0.032(2)
C042 0.196(8) 0.139(6) 0.114(5) 0.050(5) 0.053(5) 0.126(6)
C043 0.224(12) 0.245(13) 0.130(7) 0.069(8) 0.043(8) 0.177(12)
C044 0.211(13) 0.159(11) 0.52(3) 0.129(15) 0.199(17) 0.096(11)
C010 0.0516(19) 0.0402(19) 0.052(2) -0.0051(16) 0.0175(17) 0.0099(15)
C1S 0.47(10) 0.77(17) 0.15(5) 0.12(7) 0.16(6) 0.51(12)
C2S 0.29(5) 1.7(3) 0.38(8) 0.58(14) 0.27(6) 0.56(12)
C3S 0.42(6) 0.46(6) 0.25(4) 0.18(4) 0.20(4) 0.36(5)
C4S 0.43(9) 0.78(17) 0.21(5) 0.17(7) 0.23(5) 0.42(11)
C5S 0.26(4) 0.48(7) 0.16(4) -0.04(4) 0.04(3) 0.28(5)

loop_
_atom_type_symbol
_atom_type_description
_atom_type_scat_dispersion_real
_atom_type_scat_dispersion_imag
_atom_type_scat_source
C C 0.0033 0.0016 'International Tables Vol C Tables 4.2.6.8 and 6.1.1.4'
H H 0.0000 0.0000 'International Tables Vol C Tables 4.2.6.8 and 6.1.1.4'
N N 0.0061 0.0033 'International Tables Vol C Tables 4.2.6.8 and 6.1.1.4'
O O 0.0106 0.0060 'International Tables Vol C Tables 4.2.6.8 and 6.1.1.4'
F F 0.0171 0.0103 'International Tables Vol C Tables 4.2.6.8 and 6.1.1.4'
Cu Cu 0.3201 1.2651 'International Tables Vol C Tables 4.2.6.8 and 6.1.1.4'

loop_
_geom_angle_atom_site_label_1
_geom_angle_atom_site_label_2
_geom_angle_atom_site_label_3
_geom_angle
_geom_angle_site_symmetry_1
_geom_angle_site_symmetry_3
_geom_angle_publ_flag
O2 Cu1 O2 179.997(2) . 2_665 ?
O2 Cu1 O1 90.16(10) . . ?
O2 Cu1 O1 89.84(10) 2_665 . ?
O2 Cu1 O1 89.84(10) . 2_665 ?
O2 Cu1 O1 90.16(10) 2_665 2_665 ?
O1 Cu1 O1 180.0 . 2_665 ?
O2 Cu1 O01 85.93(10) . . ?
O2 Cu1 O01 94.07(10) 2_665 . ?
O1 Cu1 O01 81.56(10) . . ?
O1 Cu1 O01 98.44(10) 2_665 . ?
O2 Cu1 O01 94.07(10) . 2_665 ?
O2 Cu1 O01 85.93(10) 2_665 2_665 ?
O1 Cu1 O01 98.44(10) . 2_665 ?
O1 Cu1 O01 81.56(10) 2_665 2_665 ?
O01 Cu1 O01 179.999(1) . 2_665 ?
C2 O1 Cu1 124.5(2) . . ?
F1 C1 F3 108.0(5) . . ?
F1 C1 F2 102.9(5) . . ?
F3 C1 F2 105.0(5) . . ?
F1 C1 C2 111.8(4) . . ?
F3 C1 C2 116.0(4) . . ?
F2 C1 C2 112.1(4) . . ?
O1 C2 C3 128.2(3) . . ?
O1 C2 C1 113.8(3) . . ?
C3 C2 C1 118.0(3) . . ?
C4 C3 C2 121.5(3) . . ?
O2 C4 C3 128.7(3) . . ?
O2 C4 C5 113.5(3) . . ?
C3 C4 C5 117.8(3) . . ?
F5 C5 F4 103.8(5) . . ?
F5 C5 F6 108.0(4) . . ?
F4 C5 F6 107.0(5) . . ?
F5 C5 C4 111.6(4) . . ?
F4 C5 C4 111.3(4) . . ?
F6 C5 C4 114.6(4) . . ?
C4 O2 Cu1 125.2(2) . . ?
O4 Cu2 O4 179.998(1) 2_776 . ?
O4 Cu2 O3 92.27(10) 2_776 2_776 ?
O4 Cu2 O3 87.73(10) . 2_776 ?
O4 Cu2 O3 87.73(10) 2_776 . ?
O4 Cu2 O3 92.27(10) . . ?
O3 Cu2 O3 179.998(1) 2_776 . ?
O4 Cu2 N3 84.63(10) 2_776 2_776 ?
O4 Cu2 N3 95.37(10) . 2_776 ?
O3 Cu2 N3 87.76(11) 2_776 2_776 ?
O3 Cu2 N3 92.25(11) . 2_776 ?
O4 Cu2 N3 95.37(10) 2_776 . ?
O4 Cu2 N3 84.63(10) . . ?
O3 Cu2 N3 92.24(11) 2_776 . ?
O3 Cu2 N3 87.75(11) . . ?
N3 Cu2 N3 180.0 2_776 . ?
C7 O3 Cu2 123.8(2) . . ?
F8 C6 F9 108.6(5) . . ?
F8 C6 F7 103.6(4) . . ?
F9 C6 F7 107.2(4) . . ?
F8 C6 C7 113.2(4) . . ?
F9 C6 C7 113.7(4) . . ?
F7 C6 C7 110.0(4) . . ?
O3 C7 C8 128.1(4) . . ?
O3 C7 C6 114.3(4) . . ?
C8 C7 C6 117.6(3) . . ?
C9 C8 C7 122.0(3) . . ?
O4 C9 C8 128.3(3) . . ?
O4 C9 C10 112.7(3) . . ?
C8 C9 C10 118.9(3) . . ?
F11 C10 F10 105.9(5) . . ?
F11 C10 F12 106.4(4) . . ?
F10 C10 F12 106.3(4) . . ?
F11 C10 C9 111.9(3) . . ?
F10 C10 C9 111.9(3) . . ?
F12 C10 C9 114.0(4) . . ?
C9 O4 Cu2 124.8(2) . . ?
N1 O01 Cu1 125.0(2) . . ?
O01 N1 C07 124.8(3) . . ?
O01 N1 C01 121.6(3) . . ?
C07 N1 C01 112.4(3) . . ?
N1 C01 C02 110.8(3) . . ?
N1 C01 C03 105.5(3) . . ?
C02 C01 C03 110.3(4) . . ?
N1 C01 C04 100.1(3) . . ?
C02 C01 C04 115.7(3) . . ?
C03 C01 C04 113.4(4) . . ?
N2 C04 C05 108.5(3) . . ?
N2 C04 C06 105.9(3) . . ?
C05 C04 C06 110.6(3) . . ?
N2 C04 C01 100.7(3) . . ?
C05 C04 C01 116.0(3) . . ?
C06 C04 C01 114.1(3) . . ?
O02 N2 C07 125.5(3) . . ?
O02 N2 C04 122.7(3) . . ?
C07 N2 C04 111.1(3) . . ?
N1 C07 N2 108.3(3) . . ?
N1 C07 C08 126.2(3) . . ?
N2 C07 C08 125.5(3) . . ?
C010 C08 C09 104.1(3) . . ?
C010 C08 C07 127.3(3) . . ?
C09 C08 C07 128.5(3) . . ?
N3 C09 C08 111.8(3) . . ?
C09 N3 N4 104.7(3) . . ?
C09 N3 Cu2 122.9(2) . . ?
N4 N3 Cu2 132.2(2) . . ?
C010 N4 N3 111.9(3) . . ?
C010 N4 C041 126.9(3) . . ?
N3 N4 C041 121.2(3) . . ?
C042 C041 N4 114.8(4) . . ?
C041 C042 C043 113.1(6) . . ?
C044 C043 C042 116.9(14) . . ?
N4 C010 C08 107.5(3) . . ?
C5S C1S C4S 159(10) 2_666 2_666 ?
C5S C1S C2S 79(8) 2_666 . ?
C4S C1S C2S 88(5) 2_666 . ?
C5S C1S C3S 127(10) 2_666 . ?
C4S C1S C3S 49(4) 2_666 . ?
C2S C1S C3S 50(2) . . ?
C3S C2S C1S 80(4) . . ?
C3S C2S C5S 103(3) . 2_666 ?
C1S C2S C5S 25(3) . 2_666 ?
C3S C2S C4S 55.2(13) . 2_666 ?
C1S C2S C4S 31(3) . 2_666 ?
C5S C2S C4S 55.0(19) 2_666 2_666 ?
C2S C3S C2S 179.998(5) 2_666 . ?
C2S C3S C4S 70(2) 2_666 . ?
C2S C3S C4S 110(2) . . ?
C2S C3S C4S 110(2) 2_666 2_666 ?
C2S C3S C4S 70(2) . 2_666 ?
C4S C3S C4S 179.999(12) . 2_666 ?
C2S C3S C1S 130(2) 2_666 . ?
C2S C3S C1S 50(2) . . ?
C4S C3S C1S 153.9(14) . . ?
C4S C3S C1S 26.1(14) 2_666 . ?
C2S C3S C1S 50(2) 2_666 2_666 ?
C2S C3S C1S 130(2) . 2_666 ?
C4S C3S C1S 26.1(14) . 2_666 ?
C4S C3S C1S 153.9(14) 2_666 2_666 ?
C1S C3S C1S 179.997(7) . 2_666 ?
C1S C4S C3S 105(5) 2_666 . ?
C1S C4S C5S 9(7) 2_666 . ?
C3S C4S C5S 104(4) . . ?
C1S C4S C2S 61(3) 2_666 2_666 ?
C3S C4S C2S 55.1(15) . 2_666 ?
C5S C4S C2S 56(4) . 2_666 ?
C1S C5S C4S 12(8) 2_666 . ?
C1S C5S C2S 76(9) 2_666 2_666 ?
C4S C5S C2S 69(3) . 2_666 ?

loop_
_geom_bond_atom_site_label_1
_geom_bond_atom_site_label_2
_geom_bond_distance
_geom_bond_site_symmetry_2
_geom_bond_publ_flag
Cu1 O2 1.962(2) . ?
Cu1 O2 1.962(2) 2_665 ?
Cu1 O1 1.975(3) . ?
Cu1 O1 1.975(3) 2_665 ?
Cu1 O01 2.253(3) . ?
Cu1 O01 2.253(3) 2_665 ?
O1 C2 1.242(4) . ?
C1 F1 1.234(6) . ?
C1 F3 1.252(5) . ?
C1 F2 1.292(6) . ?
C1 C2 1.500(5) . ?
C2 C3 1.373(5) . ?
C3 C4 1.368(5) . ?
C4 O2 1.232(4) . ?
C4 C5 1.516(5) . ?
C5 F5 1.277(6) . ?
C5 F4 1.287(6) . ?
C5 F6 1.290(5) . ?
Cu2 O4 1.922(2) 2_776 ?
Cu2 O4 1.922(2) . ?
Cu2 O3 1.955(3) 2_776 ?
Cu2 O3 1.955(3) . ?
Cu2 N3 2.466(3) 2_776 ?
Cu2 N3 2.466(3) . ?
O3 C7 1.247(4) . ?
C6 F8 1.270(6) . ?
C6 F9 1.294(5) . ?
C6 F7 1.301(6) . ?
C6 C7 1.508(6) . ?
C7 C8 1.376(5) . ?
C8 C9 1.364(6) . ?
C9 O4 1.249(4) . ?
C9 C10 1.512(5) . ?
C10 F11 1.277(5) . ?
C10 F10 1.277(5) . ?
C10 F12 1.299(5) . ?
O01 N1 1.290(4) . ?
N1 C07 1.320(4) . ?
N1 C01 1.493(5) . ?
C01 C02 1.509(5) . ?
C01 C03 1.521(6) . ?
C01 C04 1.527(6) . ?
C04 N2 1.500(4) . ?
C04 C05 1.507(5) . ?
C04 C06 1.511(5) . ?
N2 O02 1.251(4) . ?
N2 C07 1.349(4) . ?
C07 C08 1.415(5) . ?
C08 C010 1.371(5) . ?
C08 C09 1.396(5) . ?
C09 N3 1.311(4) . ?
N3 N4 1.354(4) . ?
N4 C010 1.326(4) . ?
N4 C041 1.451(4) . ?
C041 C042 1.395(8) . ?
C042 C043 1.553(9) . ?
C043 C044 1.148(14) . ?
C1S C5S 0.67(9) 2_666 ?
C1S C4S 0.90(7) 2_666 ?
C1S C2S 1.54(2) . ?
C1S C3S 1.97(8) . ?
C2S C3S 1.54(2) . ?
C2S C5S 1.56(10) 2_666 ?
C2S C4S 1.76(5) 2_666 ?
C3S C2S 1.54(2) 2_666 ?
C3S C4S 1.538(19) . ?
C3S C4S 1.538(19) 2_666 ?
C3S C1S 1.97(8) 2_666 ?
C4S C1S 0.90(7) 2_666 ?
C4S C5S 1.54(2) . ?
C4S C2S 1.76(5) 2_666 ?
C5S C1S 0.67(9) 2_666 ?
C5S C2S 1.56(10) 2_666 ?
